data_7714822
loop_
_publ_author_name
'Biswas, Mitrali'
'Dey, Sanchaita'
'Dhara, Suman'
'Panda, Sanjib'
'Lahiri, Goutam Kumar'

_publ_section_title
;
 Metal-ligand synergy driven functionalisation of alkylene linked
 bis(aldimine) on a diruthenium(II) platform. Cyclisation <i>versus</i>
 oxygenation.
;
_journal_issue 5
_journal_name_full 'Dalton transactions (Cambridge, England : 2003)'
_journal_page_first 2167
_journal_page_last 2180
_journal_paper_doi 10.1039/d3dt03730d
_journal_volume 53
_journal_year 2024
_chemical_formula_moiety 'C89 H78 N4 O2 P4 Ru2, 2(Cl O4)'
_chemical_formula_sum 'C89 H78 Cl2 N4 O10 P4 Ru2'
_chemical_formula_weight 1760.47
_space_group_crystal_system monoclinic
_space_group_IT_number 14
_space_group_name_Hall '-P 2ybc'
_space_group_name_H-M_alt 'P 1 21/c 1'
_atom_sites_solution_hydrogens mixed
_atom_sites_solution_primary iterative
_audit_creation_date 2023-10-18
_audit_creation_method
;
Olex2 1.3-ac4
(compiled 2019.04.23 svn.r3594 for Rigaku Oxford Diffraction, GUI svn.r5739)
;
_audit_update_record
;
2023-10-23 deposited with the CCDC.	2023-12-21 downloaded from the CCDC.
;
_cell_angle_alpha 90
_cell_angle_beta 91.558(2)
_cell_angle_gamma 90
_cell_formula_units_Z 4
_cell_length_a 14.3963(3)
_cell_length_b 21.3283(5)
_cell_length_c 27.8750(6)
_cell_measurement_reflns_used 18476
_cell_measurement_temperature 273(30)
_cell_measurement_theta_max 25.9060
_cell_measurement_theta_min 1.7110
_cell_volume 8555.8(3)
_computing_cell_refinement 'CrysAlisPro 1.171.41.93a (Rigaku OD, 2020)'
_computing_data_collection 'CrysAlisPro 1.171.41.93a (Rigaku OD, 2020)'
_computing_data_reduction 'CrysAlisPro 1.171.41.93a (Rigaku OD, 2020)'
_computing_molecular_graphics 'Olex2 (Dolomanov et al., 2009)'
_computing_publication_material 'Olex2 (Dolomanov et al., 2009)'
_computing_structure_refinement 'ShelXL (Sheldrick, 2015)'
_computing_structure_solution 'olex2.solve (Bourhis et al., 2015)'
_diffrn_ambient_temperature 273.15
_diffrn_measured_fraction_theta_full 0.999
_diffrn_measured_fraction_theta_max 0.999
_diffrn_measurement_details
;
List of Runs (angles in degrees, time in seconds):

  # Type    Start    End  Width  t~exp~   \w     \q     \k     \f   Frames
#--------------------------------------------------------------------------
  1  \f    -17.73 165.87   0.60    8.00   6.61  -9.84 -31.50    --   306
  2  \w   -100.81  15.59   0.60    8.00    --   -9.84 -59.25  20.08  194
  3  \w    -65.46  -0.06   0.60    8.00    --  -19.34  94.56 145.16  109
  4  \w   -100.81  15.59   0.60    8.00    --   -9.84 -59.25 -51.92  194
  5  \f   -150.07  65.33   0.60    8.00  81.02  -9.84  31.50    --   359
  6  \w    -60.89   0.31   0.60    8.00    --  -14.77  94.56 -34.84  102
  7  \w   -100.81  15.59   0.60    8.00    --   -9.84 -59.25  92.08  194
;
_diffrn_measurement_device 'abstract diffractometer'
_diffrn_measurement_device_type 'Saxi-CrysAlisPro-abstract goniometer imported SAXI images'
_diffrn_measurement_method '\w and \f scans'
_diffrn_radiation_type MoK\a
_diffrn_radiation_wavelength 0.71073
_diffrn_reflns_av_R_equivalents 0.0872
_diffrn_reflns_av_unetI/netI 0.0383
_diffrn_reflns_Laue_measured_fraction_full 0.999
_diffrn_reflns_Laue_measured_fraction_max 0.999
_diffrn_reflns_limit_h_max 17
_diffrn_reflns_limit_h_min -17
_diffrn_reflns_limit_k_max 25
_diffrn_reflns_limit_k_min -25
_diffrn_reflns_limit_l_max 33
_diffrn_reflns_limit_l_min -33
_diffrn_reflns_number 203800
_diffrn_reflns_point_group_measured_fraction_full 0.999
_diffrn_reflns_point_group_measured_fraction_max 0.999
_diffrn_reflns_theta_full 25.000
_diffrn_reflns_theta_max 25.000
_diffrn_reflns_theta_min 1.707
_exptl_absorpt_coefficient_mu 0.549
_exptl_absorpt_correction_T_max 1.00000
_exptl_absorpt_correction_T_min 0.17466
_exptl_absorpt_correction_type multi-scan
_exptl_absorpt_process_details
;
CrysAlisPro 1.171.41.93a (Rigaku Oxford Diffraction, 2020)
Empirical absorption correction using spherical harmonics,
implemented in SCALE3 ABSPACK scaling algorithm.
;
_exptl_crystal_colour 'clear light yellow'
_exptl_crystal_colour_lustre clear
_exptl_crystal_colour_modifier light
_exptl_crystal_colour_primary yellow
_exptl_crystal_density_diffrn 1.367
_exptl_crystal_description block
_exptl_crystal_F_000 3608
_exptl_crystal_size_max 0.09
_exptl_crystal_size_mid 0.07
_exptl_crystal_size_min 0.04
_refine_diff_density_max 2.104
_refine_diff_density_min -0.883
_refine_diff_density_rms 0.086
_refine_ls_extinction_method none
_refine_ls_goodness_of_fit_ref 1.037
_refine_ls_hydrogen_treatment mixed
_refine_ls_matrix_type full
_refine_ls_number_parameters 1006
_refine_ls_number_reflns 15054
_refine_ls_number_restraints 34
_refine_ls_restrained_S_all 1.048
_refine_ls_R_factor_all 0.0722
_refine_ls_R_factor_gt 0.0563
_refine_ls_shift/su_max 0.001
_refine_ls_shift/su_mean 0.000
_refine_ls_structure_factor_coef Fsqd
_refine_ls_weighting_details 'w=1/[\s^2^(Fo^2^)+(0.0730P)^2^+19.9573P] where P=(Fo^2^+2Fc^2^)/3'
_refine_ls_weighting_scheme calc
_refine_ls_wR_factor_gt 0.1501
_refine_ls_wR_factor_ref 0.1618
_reflns_Friedel_coverage 0.000
_reflns_number_gt 11756
_reflns_number_total 15054
_reflns_threshold_expression 'I > 2\s(I)'
_cod_data_source_file d3dt03730d2.cif
_cod_data_source_block '[7](clo4)2'
_cod_depositor_comments 'Adding full bibliography for 7714816--7714822.cif.'
_cod_database_code 7714822
_shelx_shelxl_version_number 2018/3
_shelx_space_group_comment
;
The symmetry employed for this shelxl refinement is uniquely defined
by the following loop, which should always be used as a source of
symmetry information in preference to the above space-group names.
They are only intended as comments.
;
_shelx_estimated_absorpt_t_max 0.978
_shelx_estimated_absorpt_t_min 0.952
_olex2_refinement_description
;
1. Fixed Uiso
 At 1.2 times of:
  All C(H) groups, All C(H,H) groups, All C(H,H,H) groups
2. Restrained distances
 H-Ru2
 1.51 with sigma of 0.02
 HA-Ru1
 1.51 with sigma of 0.02
 Ru2-H
 1.51 with sigma of 0.02
 Ru1-HA
 1.51 with sigma of 0.02
3. Uiso/Uaniso restraints and constraints
Uanis(O3) \\sim Ueq, Uanis(O6) \\sim Ueq, Uanis(O4) \\sim Ueq, Uanis(O5) \\sim
Ueq: with sigma of 0.005 and sigma for terminal atoms of 0.005
Uanis(Cl1) \\sim Ueq: with sigma of 0.005 and sigma for terminal atoms of 0.005
Uanis(O6) \\sim Ueq, Uanis(O4) \\sim Ueq, Uanis(O3) \\sim Ueq, Uanis(O5) \\sim
Ueq: with sigma of 0.01 and sigma for terminal atoms of 0.002
4.a Secondary CH2 refined with riding coordinates:
 C9(H9A,H9B), C7(H7A,H7B), C8(H8A,H8B)
4.b Aromatic/amide H refined with riding coordinates:
 C6(H6), C29(H29), C28(H28), C77(H77), C55(H55), C79(H79), C53(H53), C21(H21),
 C2(H2), C43(H43), C10(H10), C74(H74), C3(H3), C71(H71), C37(H37), C4(H4),
 C25(H25), C1(H1), C73(H73), C23(H23), C85(H85), C22(H22), C15(H15), C49(H49),
 C46(H46), C89(H89), C50(H50), C56(H56), C19(H19), C80(H80), C83(H83), C75(H75),
  C38(H38), C67(H67), C12(H12), C76(H76), C45(H45), C65(H65), C47(H47),
 C51(H51), C61(H61), C14(H14), C41(H41), C13(H13), C63(H63), C20(H20), C27(H27),
  C70(H70), C64(H64), C52(H52), C81(H81), C34(H34), C59(H59), C68(H68),
 C35(H35), C33(H33), C82(H82), C31(H31), C26(H26), C57(H57), C58(H58), C86(H86),
  C69(H69), C44(H44), C39(H39), C87(H87), C88(H88), C32(H32), C62(H62), C40(H40)
;
_smtbx_masks_void_probe_radius 1.2
_smtbx_masks_void_truncation_radius 1.2
_olex2_submission_special_instructions 'No special instructions were received'
_oxdiff_exptl_absorpt_empirical_details
;
Empirical correction (ABSPACK) includes:
- Absorption correction using spherical harmonics
- Frame scaling
;

loop_
_space_group_symop_operation_xyz
'x, y, z'
'-x, y+1/2, -z+1/2'
'-x, -y, -z'
'x, -y-1/2, z-1/2'

loop_
_atom_site_label
_atom_site_type_symbol
_atom_site_fract_x
_atom_site_fract_y
_atom_site_fract_z
_atom_site_U_iso_or_equiv
_atom_site_adp_type
_atom_site_occupancy
_atom_site_site_symmetry_order
_atom_site_calc_flag
_atom_site_refinement_flags_posn
_atom_site_refinement_flags_adp
_atom_site_refinement_flags_occupancy
_atom_site_disorder_assembly
_atom_site_disorder_group
Ru2 Ru 0.79310(3) 0.23751(2) 0.73000(2) 0.03823(12) Uani 1 1 d D . . . .
Ru1 Ru 0.34152(3) 0.25492(2) 0.50318(2) 0.03587(12) Uani 1 1 d D . . . .
P2 P 0.36838(9) 0.14686(6) 0.49687(4) 0.0398(3) Uani 1 1 d . . . . .
P1 P 0.27668(8) 0.35631(6) 0.49761(4) 0.0391(3) Uani 1 1 d . . . . .
P4 P 0.77757(9) 0.13002(6) 0.75177(4) 0.0406(3) Uani 1 1 d . . . . .
P3 P 0.82680(9) 0.34442(6) 0.71884(4) 0.0415(3) Uani 1 1 d . . . . .
Cl2 Cl -0.21611(10) 0.20245(7) 0.47942(6) 0.0635(4) Uani 1 1 d . . . . .
Cl1 Cl 0.38032(14) 0.21398(13) 0.21842(7) 0.0982(7) Uani 1 1 d . U . . .
N1 N 0.4237(3) 0.27218(17) 0.44252(13) 0.0393(9) Uani 1 1 d . . . . .
N2 N 0.4800(3) 0.27263(18) 0.53427(13) 0.0370(8) Uani 1 1 d . . . . .
N3 N 0.7295(3) 0.22187(19) 0.65913(13) 0.0417(9) Uani 1 1 d . . . . .
N4 N 0.9072(3) 0.21234(19) 0.68648(15) 0.0457(10) Uani 1 1 d . . . . .
O1 O 0.2291(3) 0.2353(2) 0.59037(16) 0.0743(12) Uani 1 1 d . . . . .
O2 O 0.6412(3) 0.2810(2) 0.79312(16) 0.0746(12) Uani 1 1 d . . . . .
C6 C 0.5409(3) 0.2864(2) 0.50319(17) 0.0444(11) Uani 1 1 d . . . . .
H6 H 0.602021 0.294630 0.512862 0.053 Uiso 1 1 calc R . . . .
C48 C 0.4204(4) 0.1254(2) 0.44018(17) 0.0454(11) Uani 1 1 d . . . . .
C18 C 0.1521(3) 0.3609(2) 0.51011(16) 0.0433(11) Uani 1 1 d . . . . .
C5 C 0.5134(3) 0.2890(2) 0.45290(17) 0.0424(11) Uani 1 1 d . . . . .
C29 C 0.3314(4) 0.4028(3) 0.58604(18) 0.0519(13) Uani 1 1 d . . . . .
H29 H 0.321248 0.361833 0.596142 0.062 Uiso 1 1 calc R . . . .
C72 C 0.6619(3) 0.0933(2) 0.75300(15) 0.0439(11) Uani 1 1 d . . . . .
C24 C 0.3224(3) 0.4172(2) 0.53772(18) 0.0438(11) Uani 1 1 d . . . . .
C28 C 0.3552(4) 0.4481(3) 0.6194(2) 0.0611(15) Uani 1 1 d . . . . .
H28 H 0.359521 0.437853 0.651826 0.073 Uiso 1 1 calc R . . . .
O8 O -0.1303(3) 0.1733(3) 0.4867(2) 0.1038(17) Uani 1 1 d . . . . .
C84 C 0.8362(4) 0.0784(2) 0.70956(19) 0.0503(12) Uani 1 1 d . . . . .
C66 C 0.9468(3) 0.3608(2) 0.70419(19) 0.0482(12) Uani 1 1 d . . . . .
C42 C 0.4388(4) 0.1117(2) 0.54568(17) 0.0465(12) Uani 1 1 d . . . . .
C36 C 0.2676(4) 0.0947(2) 0.50014(18) 0.0481(12) Uani 1 1 d . . . . .
C77 C 0.5806(4) 0.1291(3) 0.75060(16) 0.0489(12) Uani 1 1 d . . . . .
H77 H 0.583779 0.172321 0.746721 0.059 Uiso 1 1 calc R . . . .
C55 C 0.6575(4) 0.3797(3) 0.6797(2) 0.0566(13) Uani 1 1 d . . . . .
H55 H 0.635880 0.364228 0.708533 0.068 Uiso 1 1 calc R . . . .
C9 C 0.6297(3) 0.2287(2) 0.64546(16) 0.0431(11) Uani 1 1 d . . . . .
H9A H 0.602565 0.259804 0.666251 0.052 Uiso 1 1 calc R . . . .
H9B H 0.598798 0.189128 0.651306 0.052 Uiso 1 1 calc R . . . .
C54 C 0.7526(4) 0.3798(2) 0.67215(18) 0.0500(12) Uani 1 1 d . . . . .
C79 C 0.8143(4) 0.1500(3) 0.84930(18) 0.0550(13) Uani 1 1 d . . . . .
H79 H 0.789345 0.189582 0.843292 0.066 Uiso 1 1 calc R . . . .
C30 C 0.2822(4) 0.3903(2) 0.43778(18) 0.0495(12) Uani 1 1 d . . . . .
C60 C 0.8073(3) 0.3966(3) 0.76983(19) 0.0509(12) Uani 1 1 d . . . . .
C16 C 0.2724(4) 0.2425(2) 0.55738(19) 0.0464(12) Uani 1 1 d . . . . .
O7 O -0.2192(3) 0.2614(2) 0.5027(2) 0.0960(17) Uani 1 1 d . . . . .
C7 C 0.5081(3) 0.2650(2) 0.58498(17) 0.0449(11) Uani 1 1 d . . . . .
H7A H 0.469992 0.232545 0.598877 0.054 Uiso 1 1 calc R . . . .
H7B H 0.495735 0.303772 0.601766 0.054 Uiso 1 1 calc R . . . .
C53 C 0.5135(4) 0.1378(2) 0.4321(2) 0.0540(13) Uani 1 1 d . . . . .
H53 H 0.551995 0.151446 0.457300 0.065 Uiso 1 1 calc R . . . .
C21 C -0.0387(4) 0.3681(4) 0.5246(2) 0.0676(17) Uani 1 1 d . . . . .
H21 H -0.102268 0.370058 0.529653 0.081 Uiso 1 1 calc R . . . .
C2 C 0.4566(5) 0.2816(3) 0.35954(18) 0.0627(16) Uani 1 1 d . . . . .
H2 H 0.436499 0.277566 0.327702 0.075 Uiso 1 1 calc R . . . .
C43 C 0.5226(4) 0.0818(3) 0.5414(2) 0.0690(17) Uani 1 1 d . . . . .
H43 H 0.550078 0.079078 0.511694 0.083 Uiso 1 1 calc R . . . .
C11 C 0.8847(4) 0.1977(3) 0.64037(18) 0.0509(12) Uani 1 1 d . . . . .
C10 C 0.7873(4) 0.2035(3) 0.62715(18) 0.0516(13) Uani 1 1 d . . . . .
H10 H 0.766374 0.194249 0.596098 0.062 Uiso 1 1 calc R . . . .
C8 C 0.6098(3) 0.2478(2) 0.59348(17) 0.0466(12) Uani 1 1 d . . . . .
H8A H 0.648387 0.283421 0.585590 0.056 Uiso 1 1 calc R . . . .
H8B H 0.625784 0.213424 0.572460 0.056 Uiso 1 1 calc R . . . .
C74 C 0.5669(5) -0.0001(3) 0.75953(19) 0.0627(15) Uani 1 1 d . . . . .
H74 H 0.561978 -0.043429 0.761738 0.075 Uiso 1 1 calc R . . . .
O9 O -0.2867(4) 0.1651(3) 0.4982(3) 0.122(2) Uani 1 1 d . . . . .
C3 C 0.5459(5) 0.3010(3) 0.3702(2) 0.0627(15) Uani 1 1 d . . . . .
H3 H 0.585983 0.312012 0.345970 0.075 Uiso 1 1 calc R . . . .
C71 C 1.0092(4) 0.3832(3) 0.7390(2) 0.0639(15) Uani 1 1 d . . . . .
H71 H 0.988237 0.395064 0.768945 0.077 Uiso 1 1 calc R . . . .
C37 C 0.2819(4) 0.0311(3) 0.5057(2) 0.0638(15) Uani 1 1 d . . . . .
H37 H 0.342375 0.015783 0.506662 0.077 Uiso 1 1 calc R . . . .
C4 C 0.5743(4) 0.3036(2) 0.41729(19) 0.0539(13) Uani 1 1 d . . . . .
H4 H 0.634898 0.315370 0.425379 0.065 Uiso 1 1 calc R . . . .
C25 C 0.3421(5) 0.4780(3) 0.5236(2) 0.0668(16) Uani 1 1 d . . . . .
H25 H 0.338357 0.488866 0.491293 0.080 Uiso 1 1 calc R . . . .
C1 C 0.3965(4) 0.2681(2) 0.39612(17) 0.0491(12) Uani 1 1 d . . . . .
H1 H 0.335835 0.256013 0.388385 0.059 Uiso 1 1 calc R . . . .
C73 C 0.6537(4) 0.0284(3) 0.75770(18) 0.0547(13) Uani 1 1 d . . . . .
H73 H 0.707041 0.003817 0.759634 0.066 Uiso 1 1 calc R . . . .
C17 C 0.6974(4) 0.2628(2) 0.76778(19) 0.0495(12) Uani 1 1 d . . . . .
C23 C 0.1123(4) 0.4165(3) 0.5259(2) 0.0573(14) Uani 1 1 d . . . . .
H23 H 0.149191 0.451707 0.531379 0.069 Uiso 1 1 calc R . . . .
C85 C 0.7891(4) 0.0583(3) 0.6685(2) 0.0609(15) Uani 1 1 d . . . . .
H85 H 0.726114 0.067072 0.664688 0.073 Uiso 1 1 calc R . . . .
C78 C 0.8236(4) 0.1078(2) 0.81157(18) 0.0497(12) Uani 1 1 d . . . . .
C22 C 0.0172(4) 0.4193(4) 0.5334(2) 0.0747(19) Uani 1 1 d . . . . .
H22 H -0.008826 0.456346 0.544419 0.090 Uiso 1 1 calc R . . . .
C15 C 0.9969(3) 0.2100(3) 0.7006(2) 0.0584(14) Uani 1 1 d . . . . .
H15 H 1.013098 0.220278 0.732130 0.070 Uiso 1 1 calc R . . . .
C49 C 0.3635(4) 0.1064(3) 0.40198(19) 0.0589(14) Uani 1 1 d . . . . .
H49 H 0.301146 0.097951 0.406938 0.071 Uiso 1 1 calc R . . . .
C46 C 0.4449(5) 0.0891(3) 0.6304(2) 0.0715(18) Uani 1 1 d . . . . .
H46 H 0.417796 0.091480 0.660224 0.086 Uiso 1 1 calc R . . . .
C89 C 0.9304(4) 0.0645(3) 0.7144(2) 0.0673(16) Uani 1 1 d . . . . .
H89 H 0.964151 0.078304 0.741285 0.081 Uiso 1 1 calc R . . . .
C50 C 0.3988(5) 0.0998(3) 0.3564(2) 0.0740(18) Uani 1 1 d . . . . .
H50 H 0.359917 0.087729 0.330874 0.089 Uiso 1 1 calc R . . . .
C56 C 0.5942(5) 0.4019(3) 0.6456(3) 0.0720(18) Uani 1 1 d . . . . .
H56 H 0.531119 0.403236 0.652027 0.086 Uiso 1 1 calc R . . . .
C19 C 0.0943(4) 0.3103(3) 0.5016(2) 0.0618(15) Uani 1 1 d . . . . .
H19 H 0.119321 0.272738 0.491103 0.074 Uiso 1 1 calc R . . . .
C80 C 0.8417(5) 0.1338(3) 0.8953(2) 0.0712(18) Uani 1 1 d . . . . .
H80 H 0.834446 0.162084 0.920368 0.085 Uiso 1 1 calc R . . . .
C83 C 0.8597(5) 0.0496(3) 0.8215(2) 0.0673(16) Uani 1 1 d . . . . .
H83 H 0.865018 0.020443 0.796976 0.081 Uiso 1 1 calc R . . . .
C75 C 0.4902(4) 0.0361(3) 0.75807(19) 0.0636(16) Uani 1 1 d . . . . .
H75 H 0.432136 0.017296 0.759845 0.076 Uiso 1 1 calc R . . . .
C38 C 0.2094(6) -0.0102(3) 0.5099(3) 0.085(2) Uani 1 1 d . . . . .
H38 H 0.220236 -0.052969 0.512991 0.102 Uiso 1 1 calc R . . . .
C67 C 0.9814(4) 0.3440(3) 0.6589(2) 0.0604(15) Uani 1 1 d . . . . .
H67 H 0.940735 0.328634 0.635196 0.073 Uiso 1 1 calc R . . . .
C12 C 0.9507(4) 0.1794(3) 0.6081(2) 0.0666(16) Uani 1 1 d . . . . .
H12 H 0.933691 0.169588 0.576583 0.080 Uiso 1 1 calc R . . . .
C76 C 0.4959(4) 0.0998(3) 0.75403(19) 0.0602(15) Uani 1 1 d . . . . .
H76 H 0.441823 0.123662 0.753595 0.072 Uiso 1 1 calc R . . . .
C45 C 0.5272(5) 0.0589(3) 0.6261(2) 0.0712(17) Uani 1 1 d . . . . .
H45 H 0.556502 0.040889 0.652870 0.085 Uiso 1 1 calc R . . . .
C65 C 0.8182(4) 0.3750(3) 0.8170(2) 0.0672(16) Uani 1 1 d . . . . .
H65 H 0.835531 0.333706 0.822983 0.081 Uiso 1 1 calc R . . . .
C47 C 0.4012(4) 0.1162(3) 0.5912(2) 0.0625(15) Uani 1 1 d . . . . .
H47 H 0.345786 0.137802 0.595026 0.075 Uiso 1 1 calc R . . . .
C51 C 0.4931(6) 0.1112(3) 0.3491(2) 0.081(2) Uani 1 1 d . . . . .
H51 H 0.517368 0.106181 0.318817 0.097 Uiso 1 1 calc R . . . .
C61 C 0.7843(5) 0.4585(3) 0.7621(2) 0.0747(18) Uani 1 1 d . . . . .
H61 H 0.779182 0.473937 0.730893 0.090 Uiso 1 1 calc R . . . .
C14 C 1.0658(4) 0.1928(3) 0.6699(3) 0.0710(18) Uani 1 1 d . . . . .
H14 H 1.127612 0.192444 0.680425 0.085 Uiso 1 1 calc R . . . .
C41 C 0.1775(4) 0.1165(3) 0.4975(3) 0.078(2) Uani 1 1 d . . . . .
H41 H 0.165958 0.158805 0.491878 0.094 Uiso 1 1 calc R . . . .
C13 C 1.0423(4) 0.1761(3) 0.6237(3) 0.079(2) Uani 1 1 d . . . . .
H13 H 1.087828 0.162738 0.602991 0.095 Uiso 1 1 calc R . . . .
C63 C 0.7778(5) 0.4767(4) 0.8471(3) 0.087(2) Uani 1 1 d . . . . .
H63 H 0.767075 0.503316 0.872765 0.105 Uiso 1 1 calc R . . . .
C20 C 0.0008(4) 0.3146(3) 0.5085(2) 0.0719(17) Uani 1 1 d . . . . .
H20 H -0.036681 0.279908 0.501945 0.086 Uiso 1 1 calc R . . . .
C27 C 0.3723(4) 0.5081(3) 0.6050(3) 0.0755(19) Uani 1 1 d . . . . .
H27 H 0.387387 0.538820 0.627601 0.091 Uiso 1 1 calc R . . . .
C70 C 1.1030(4) 0.3880(4) 0.7290(3) 0.089(2) Uani 1 1 d . . . . .
H70 H 1.144855 0.402854 0.752340 0.106 Uiso 1 1 calc R . . . .
C64 C 0.8026(5) 0.4164(4) 0.8553(2) 0.088(2) Uani 1 1 d . . . . .
H64 H 0.809576 0.402086 0.886678 0.105 Uiso 1 1 calc R . . . .
C52 C 0.5495(5) 0.1300(3) 0.3869(2) 0.0697(17) Uani 1 1 d . . . . .
H52 H 0.612172 0.137456 0.382141 0.084 Uiso 1 1 calc R . . . .
C81 C 0.8797(6) 0.0760(3) 0.9042(2) 0.088(2) Uani 1 1 d . . . . .
H81 H 0.899681 0.065354 0.935112 0.106 Uiso 1 1 calc R . . . .
C34 C 0.3737(5) 0.4287(3) 0.3730(3) 0.0775(19) Uani 1 1 d . . . . .
H34 H 0.430830 0.441267 0.361489 0.093 Uiso 1 1 calc R . . . .
C59 C 0.7833(5) 0.4031(3) 0.6283(2) 0.0736(18) Uani 1 1 d . . . . .
H59 H 0.846606 0.405402 0.622652 0.088 Uiso 1 1 calc R . . . .
C68 C 1.0742(5) 0.3500(3) 0.6494(3) 0.078(2) Uani 1 1 d . . . . .
H68 H 1.095657 0.340013 0.619155 0.093 Uiso 1 1 calc R . . . .
C35 C 0.3668(4) 0.4089(2) 0.4196(2) 0.0585(14) Uani 1 1 d . . . . .
H35 H 0.419837 0.407943 0.439429 0.070 Uiso 1 1 calc R . . . .
C33 C 0.2958(7) 0.4298(4) 0.3435(3) 0.091(2) Uani 1 1 d . . . . .
H33 H 0.300697 0.442246 0.311640 0.110 Uiso 1 1 calc R . . . .
C82 C 0.8882(6) 0.0339(3) 0.8679(2) 0.087(2) Uani 1 1 d . . . . .
H82 H 0.913295 -0.005490 0.874149 0.104 Uiso 1 1 calc R . . . .
C31 C 0.2042(5) 0.3933(3) 0.4078(2) 0.0735(18) Uani 1 1 d . . . . .
H31 H 0.146633 0.382047 0.419366 0.088 Uiso 1 1 calc R . . . .
C26 C 0.3674(5) 0.5228(3) 0.5579(3) 0.087(2) Uani 1 1 d . . . . .
H26 H 0.381089 0.563353 0.548170 0.105 Uiso 1 1 calc R . . . .
O10 O -0.2335(6) 0.2101(3) 0.4302(2) 0.140(3) Uani 1 1 d . . . . .
C57 C 0.6257(6) 0.4221(3) 0.6022(3) 0.083(2) Uani 1 1 d . . . . .
H57 H 0.583301 0.435461 0.578570 0.099 Uiso 1 1 calc R . . . .
C58 C 0.7192(6) 0.4227(4) 0.5932(3) 0.093(2) Uani 1 1 d . . . . .
H58 H 0.739637 0.436315 0.563606 0.112 Uiso 1 1 calc R . . . .
C86 C 0.8334(6) 0.0254(4) 0.6331(3) 0.089(2) Uani 1 1 d . . . . .
H86 H 0.801132 0.013156 0.605340 0.107 Uiso 1 1 calc R . . . .
C69 C 1.1341(5) 0.3706(4) 0.6842(3) 0.090(2) Uani 1 1 d . . . . .
H69 H 1.197208 0.373020 0.678084 0.108 Uiso 1 1 calc R . . . .
C44 C 0.5667(5) 0.0552(4) 0.5822(3) 0.088(2) Uani 1 1 d . . . . .
H44 H 0.623432 0.034931 0.579304 0.105 Uiso 1 1 calc R . . . .
C39 C 0.1225(6) 0.0126(4) 0.5095(4) 0.118(3) Uani 1 1 d . . . . .
H39 H 0.073184 -0.014879 0.513620 0.141 Uiso 1 1 calc R . . . .
C87 C 0.9261(6) 0.0110(4) 0.6396(3) 0.104(3) Uani 1 1 d . . . . .
H87 H 0.956006 -0.012176 0.616409 0.125 Uiso 1 1 calc R . . . .
C88 C 0.9743(5) 0.0301(4) 0.6794(3) 0.090(2) Uani 1 1 d . . . . .
H88 H 1.037001 0.020147 0.683205 0.108 Uiso 1 1 calc R . . . .
C32 C 0.2111(6) 0.4129(4) 0.3603(3) 0.099(3) Uani 1 1 d . . . . .
H32 H 0.158413 0.414526 0.340257 0.118 Uiso 1 1 calc R . . . .
C62 C 0.7683(5) 0.4985(4) 0.8013(3) 0.094(2) Uani 1 1 d . . . . .
H62 H 0.751220 0.539949 0.795805 0.112 Uiso 1 1 calc R . . . .
C40 C 0.1040(5) 0.0753(4) 0.5031(4) 0.112(3) Uani 1 1 d . . . . .
H40 H 0.043130 0.089957 0.502496 0.134 Uiso 1 1 calc R . . . .
H H 0.865(4) 0.245(4) 0.770(2) 0.134 Uiso 1 1 d DR . . . .
HA H 0.253(3) 0.251(4) 0.474(3) 0.134 Uiso 1 1 d DR . . . .
O5 O 0.3575(7) 0.2039(5) 0.1731(4) 0.195(4) Uani 1 1 d . U . . .
O4 O 0.3455(8) 0.1616(6) 0.2446(4) 0.242(5) Uani 1 1 d . U . . .
O3 O 0.4661(10) 0.2373(6) 0.2303(5) 0.240(5) Uani 1 1 d . U . . .
O6 O 0.3300(13) 0.2551(8) 0.2430(6) 0.315(8) Uani 1 1 d . U . . .

loop_
_atom_site_aniso_label
_atom_site_aniso_U_11
_atom_site_aniso_U_22
_atom_site_aniso_U_33
_atom_site_aniso_U_23
_atom_site_aniso_U_13
_atom_site_aniso_U_12
Ru2 0.0368(2) 0.0445(2) 0.0333(2) 0.00559(16) 0.00035(15) 0.00099(16)
Ru1 0.0383(2) 0.0387(2) 0.0304(2) -0.00049(15) -0.00123(15) -0.00348(15)
P2 0.0460(7) 0.0370(6) 0.0364(6) -0.0012(5) -0.0016(5) -0.0038(5)
P1 0.0427(7) 0.0382(7) 0.0364(6) 0.0001(5) -0.0006(5) -0.0032(5)
P4 0.0456(7) 0.0418(7) 0.0344(6) 0.0040(5) -0.0007(5) 0.0034(5)
P3 0.0411(7) 0.0435(7) 0.0398(7) 0.0069(5) 0.0009(5) 0.0019(5)
Cl2 0.0560(8) 0.0686(9) 0.0661(9) -0.0080(7) 0.0053(7) -0.0064(7)
Cl1 0.0853(12) 0.1519(18) 0.0578(10) -0.0217(11) 0.0079(9) -0.0432(12)
N1 0.052(2) 0.037(2) 0.0287(19) 0.0016(16) 0.0002(17) 0.0012(17)
N2 0.037(2) 0.043(2) 0.0307(19) -0.0016(16) -0.0011(16) -0.0052(16)
N3 0.039(2) 0.050(2) 0.037(2) 0.0051(18) 0.0020(17) -0.0004(18)
N4 0.038(2) 0.050(2) 0.049(2) 0.0095(19) 0.0018(18) 0.0051(18)
O1 0.069(3) 0.094(3) 0.062(3) 0.009(2) 0.025(2) -0.008(2)
O2 0.075(3) 0.069(3) 0.081(3) -0.005(2) 0.033(2) -0.002(2)
C6 0.040(3) 0.051(3) 0.043(3) 0.000(2) -0.002(2) -0.007(2)
C48 0.059(3) 0.034(2) 0.043(3) -0.003(2) 0.001(2) 0.001(2)
C18 0.043(3) 0.057(3) 0.030(2) 0.001(2) -0.0043(19) -0.001(2)
C5 0.048(3) 0.039(3) 0.041(3) 0.003(2) 0.005(2) 0.002(2)
C29 0.056(3) 0.054(3) 0.046(3) -0.004(2) -0.001(2) 0.003(2)
C72 0.053(3) 0.054(3) 0.025(2) 0.003(2) 0.002(2) -0.002(2)
C24 0.043(3) 0.040(3) 0.047(3) -0.003(2) -0.002(2) 0.000(2)
C28 0.052(3) 0.078(4) 0.053(3) -0.019(3) -0.007(3) 0.002(3)
O8 0.066(3) 0.095(4) 0.151(5) -0.003(4) 0.005(3) 0.013(3)
C84 0.055(3) 0.043(3) 0.053(3) 0.001(2) 0.009(2) 0.005(2)
C66 0.040(3) 0.047(3) 0.057(3) 0.019(2) 0.002(2) -0.001(2)
C42 0.057(3) 0.041(3) 0.040(3) 0.001(2) -0.008(2) -0.006(2)
C36 0.052(3) 0.049(3) 0.044(3) -0.003(2) -0.003(2) -0.014(2)
C77 0.061(3) 0.055(3) 0.031(2) -0.004(2) 0.001(2) -0.001(3)
C55 0.054(3) 0.055(3) 0.061(3) 0.005(3) -0.007(3) 0.003(3)
C9 0.034(2) 0.061(3) 0.034(2) 0.001(2) -0.0032(19) 0.000(2)
C54 0.056(3) 0.047(3) 0.047(3) 0.007(2) -0.007(2) 0.006(2)
C79 0.072(4) 0.051(3) 0.041(3) 0.007(2) -0.005(3) -0.003(3)
C30 0.062(3) 0.042(3) 0.045(3) 0.003(2) -0.001(2) 0.000(2)
C60 0.043(3) 0.054(3) 0.055(3) -0.007(2) 0.000(2) -0.001(2)
C16 0.046(3) 0.047(3) 0.046(3) 0.002(2) 0.000(2) -0.004(2)
O7 0.077(3) 0.086(3) 0.125(4) -0.043(3) 0.021(3) -0.017(3)
C7 0.042(3) 0.058(3) 0.034(3) 0.001(2) -0.005(2) -0.007(2)
C53 0.059(3) 0.046(3) 0.058(3) -0.002(2) 0.008(3) 0.004(2)
C21 0.040(3) 0.110(5) 0.053(3) 0.003(3) -0.004(3) 0.005(3)
C2 0.106(5) 0.055(3) 0.027(3) 0.004(2) 0.008(3) 0.009(3)
C43 0.078(4) 0.077(4) 0.052(3) 0.002(3) 0.000(3) 0.029(3)
C11 0.049(3) 0.060(3) 0.044(3) 0.006(2) 0.010(2) 0.003(2)
C10 0.054(3) 0.064(3) 0.037(3) -0.001(2) 0.001(2) 0.001(3)
C8 0.046(3) 0.057(3) 0.037(3) 0.003(2) -0.003(2) 0.003(2)
C74 0.083(4) 0.063(4) 0.042(3) 0.007(3) 0.002(3) -0.021(3)
O9 0.084(4) 0.096(4) 0.188(6) -0.018(4) 0.049(4) -0.028(3)
C3 0.078(4) 0.065(4) 0.046(3) 0.006(3) 0.023(3) 0.007(3)
C71 0.048(3) 0.068(4) 0.076(4) 0.017(3) 0.003(3) -0.003(3)
C37 0.073(4) 0.046(3) 0.073(4) 0.002(3) -0.001(3) -0.009(3)
C4 0.055(3) 0.052(3) 0.056(3) 0.006(2) 0.016(3) 0.004(2)
C25 0.091(4) 0.046(3) 0.063(4) 0.003(3) -0.005(3) -0.009(3)
C1 0.068(3) 0.045(3) 0.034(3) -0.004(2) -0.006(2) 0.002(2)
C73 0.065(3) 0.052(3) 0.047(3) 0.005(2) 0.005(3) 0.000(3)
C17 0.056(3) 0.044(3) 0.049(3) 0.003(2) 0.004(3) -0.003(2)
C23 0.050(3) 0.063(4) 0.059(3) -0.013(3) -0.001(3) 0.002(3)
C85 0.065(4) 0.065(4) 0.054(3) -0.013(3) 0.013(3) -0.007(3)
C78 0.058(3) 0.047(3) 0.043(3) 0.006(2) -0.008(2) -0.001(2)
C22 0.060(4) 0.101(5) 0.063(4) -0.018(4) -0.006(3) 0.020(4)
C15 0.040(3) 0.063(4) 0.072(4) 0.013(3) -0.007(3) 0.005(2)
C49 0.069(4) 0.058(3) 0.050(3) -0.010(3) 0.000(3) -0.005(3)
C46 0.077(4) 0.096(5) 0.042(3) 0.013(3) -0.003(3) -0.002(4)
C89 0.055(3) 0.068(4) 0.079(4) 0.004(3) 0.006(3) 0.015(3)
C50 0.106(5) 0.072(4) 0.044(3) -0.016(3) 0.002(3) -0.010(4)
C56 0.069(4) 0.057(4) 0.088(5) -0.001(3) -0.026(4) 0.010(3)
C19 0.049(3) 0.060(4) 0.076(4) -0.003(3) -0.004(3) -0.001(3)
C80 0.104(5) 0.068(4) 0.041(3) 0.002(3) -0.014(3) -0.015(4)
C83 0.096(5) 0.052(3) 0.053(3) 0.006(3) -0.018(3) 0.005(3)
C75 0.060(4) 0.086(5) 0.045(3) -0.004(3) 0.009(3) -0.023(3)
C38 0.098(6) 0.051(4) 0.106(6) 0.006(4) -0.002(4) -0.023(4)
C67 0.054(3) 0.063(4) 0.065(4) 0.020(3) 0.016(3) 0.002(3)
C12 0.056(4) 0.083(4) 0.062(4) -0.002(3) 0.022(3) 0.004(3)
C76 0.048(3) 0.086(4) 0.047(3) -0.011(3) 0.006(2) -0.004(3)
C45 0.091(5) 0.069(4) 0.053(4) 0.014(3) -0.018(3) 0.003(3)
C65 0.084(4) 0.070(4) 0.048(3) -0.002(3) 0.002(3) -0.012(3)
C47 0.061(3) 0.079(4) 0.048(3) 0.013(3) 0.001(3) 0.010(3)
C51 0.115(6) 0.070(4) 0.059(4) -0.014(3) 0.029(4) -0.002(4)
C61 0.089(5) 0.058(4) 0.075(4) -0.010(3) -0.023(4) 0.017(3)
C14 0.039(3) 0.071(4) 0.104(5) 0.011(4) 0.009(3) 0.005(3)
C41 0.061(4) 0.049(3) 0.124(6) 0.000(4) 0.000(4) -0.015(3)
C13 0.050(4) 0.088(5) 0.102(6) -0.001(4) 0.030(4) 0.005(3)
C63 0.081(5) 0.096(6) 0.085(5) -0.038(5) 0.006(4) -0.002(4)
C20 0.046(3) 0.083(5) 0.086(5) 0.010(4) -0.010(3) -0.013(3)
C27 0.071(4) 0.072(5) 0.083(5) -0.031(4) -0.013(3) -0.002(3)
C70 0.050(4) 0.096(5) 0.120(6) 0.035(5) -0.010(4) -0.018(4)
C64 0.104(6) 0.110(6) 0.050(4) -0.016(4) 0.014(4) -0.037(5)
C52 0.076(4) 0.065(4) 0.070(4) -0.002(3) 0.027(3) 0.004(3)
C81 0.138(7) 0.074(5) 0.051(4) 0.012(3) -0.036(4) -0.011(4)
C34 0.095(5) 0.060(4) 0.079(5) 0.019(3) 0.029(4) 0.012(3)
C59 0.073(4) 0.083(4) 0.065(4) 0.030(3) 0.000(3) 0.016(3)
C68 0.063(4) 0.077(4) 0.095(5) 0.032(4) 0.025(4) 0.009(3)
C35 0.064(4) 0.048(3) 0.063(4) 0.017(3) 0.011(3) 0.005(3)
C33 0.132(7) 0.091(5) 0.051(4) 0.021(4) 0.017(4) 0.017(5)
C82 0.127(6) 0.064(4) 0.068(4) 0.017(3) -0.031(4) 0.011(4)
C31 0.070(4) 0.094(5) 0.056(4) 0.016(3) -0.006(3) -0.011(4)
C26 0.113(6) 0.044(4) 0.104(6) -0.012(4) -0.009(5) -0.025(4)
O10 0.199(7) 0.147(6) 0.074(4) -0.011(4) -0.006(4) 0.025(5)
C57 0.092(5) 0.072(4) 0.082(5) 0.009(4) -0.039(4) 0.016(4)
C58 0.124(7) 0.094(5) 0.061(4) 0.025(4) -0.010(4) 0.020(5)
C86 0.098(6) 0.090(5) 0.082(5) -0.038(4) 0.028(4) -0.022(4)
C69 0.054(4) 0.099(6) 0.117(7) 0.053(5) 0.021(4) 0.011(4)
C44 0.095(5) 0.095(5) 0.072(5) 0.008(4) -0.016(4) 0.042(4)
C39 0.093(6) 0.076(6) 0.184(10) 0.012(6) -0.006(6) -0.049(5)
C87 0.110(7) 0.079(5) 0.125(7) -0.034(5) 0.056(6) -0.001(5)
C88 0.070(5) 0.082(5) 0.119(7) -0.006(5) 0.028(5) 0.018(4)
C32 0.106(6) 0.128(7) 0.061(4) 0.022(4) -0.026(4) -0.002(5)
C62 0.085(5) 0.076(5) 0.118(7) -0.035(5) -0.020(5) 0.026(4)
C40 0.054(4) 0.088(6) 0.193(10) -0.010(6) -0.002(5) -0.023(4)
O5 0.197(4) 0.200(4) 0.187(4) -0.004(2) 0.005(2) -0.007(2)
O4 0.241(5) 0.242(5) 0.242(5) 0.008(2) 0.006(2) -0.003(2)
O3 0.236(5) 0.243(5) 0.241(5) -0.002(2) 0.005(2) -0.008(2)
O6 0.315(8) 0.314(8) 0.316(8) -0.006(2) 0.011(2) 0.002(2)

loop_
_atom_type_symbol
_atom_type_description
_atom_type_scat_dispersion_real
_atom_type_scat_dispersion_imag
_atom_type_scat_source
C C 0.0033 0.0016 'International Tables Vol C Tables 4.2.6.8 and 6.1.1.4'
H H 0.0000 0.0000 'International Tables Vol C Tables 4.2.6.8 and 6.1.1.4'
Cl Cl 0.1484 0.1585 'International Tables Vol C Tables 4.2.6.8 and 6.1.1.4'
N N 0.0061 0.0033 'International Tables Vol C Tables 4.2.6.8 and 6.1.1.4'
O O 0.0106 0.0060 'International Tables Vol C Tables 4.2.6.8 and 6.1.1.4'
P P 0.1023 0.0942 'International Tables Vol C Tables 4.2.6.8 and 6.1.1.4'
Ru Ru -1.2594 0.8363 'International Tables Vol C Tables 4.2.6.8 and 6.1.1.4'

loop_
_geom_angle_atom_site_label_1
_geom_angle_atom_site_label_2
_geom_angle_atom_site_label_3
_geom_angle
_geom_angle_site_symmetry_1
_geom_angle_site_symmetry_3
_geom_angle_publ_flag
P4 Ru2 H 89(3) . . ?
P3 Ru2 P4 170.59(5) . . ?
P3 Ru2 H 81(3) . . ?
N3 Ru2 P4 92.49(11) . . ?
N3 Ru2 P3 96.40(11) . . ?
N3 Ru2 H 161(3) . . ?
N4 Ru2 P4 88.96(11) . . ?
N4 Ru2 P3 90.22(12) . . ?
N4 Ru2 N3 75.99(15) . . ?
N4 Ru2 H 85(3) . . ?
C17 Ru2 P4 93.40(16) . . ?
C17 Ru2 P3 87.25(16) . . ?
C17 Ru2 N3 105.1(2) . . ?
C17 Ru2 N4 177.3(2) . . ?
C17 Ru2 H 93(3) . . ?
P2 Ru1 P1 164.19(5) . . ?
P2 Ru1 HA 92(3) . . ?
P1 Ru1 HA 72(3) . . ?
N1 Ru1 P2 90.81(11) . . ?
N1 Ru1 P1 90.96(11) . . ?
N1 Ru1 N2 76.32(14) . . ?
N1 Ru1 HA 93(3) . . ?
N2 Ru1 P2 92.82(10) . . ?
N2 Ru1 P1 102.87(10) . . ?
N2 Ru1 HA 168(3) . . ?
C16 Ru1 P2 90.78(16) . . ?
C16 Ru1 P1 87.97(16) . . ?
C16 Ru1 N1 177.67(19) . . ?
C16 Ru1 N2 101.90(18) . . ?
C16 Ru1 HA 88(3) . . ?
C48 P2 Ru1 112.54(16) . . ?
C48 P2 C42 108.0(2) . . ?
C48 P2 C36 103.6(2) . . ?
C42 P2 Ru1 115.80(16) . . ?
C36 P2 Ru1 117.45(18) . . ?
C36 P2 C42 97.9(2) . . ?
C18 P1 Ru1 115.02(17) . . ?
C24 P1 Ru1 118.50(16) . . ?
C24 P1 C18 100.5(2) . . ?
C30 P1 Ru1 113.46(17) . . ?
C30 P1 C18 102.7(2) . . ?
C30 P1 C24 104.7(2) . . ?
C72 P4 Ru2 120.31(17) . . ?
C84 P4 Ru2 111.45(17) . . ?
C84 P4 C72 100.9(2) . . ?
C84 P4 C78 105.4(2) . . ?
C78 P4 Ru2 116.42(17) . . ?
C78 P4 C72 100.2(2) . . ?
C66 P3 Ru2 114.60(17) . . ?
C66 P3 C54 107.5(2) . . ?
C66 P3 C60 102.9(2) . . ?
C54 P3 Ru2 112.10(18) . . ?
C54 P3 C60 101.7(2) . . ?
C60 P3 Ru2 116.71(18) . . ?
O8 Cl2 O7 111.6(3) . . ?
O8 Cl2 O9 109.9(4) . . ?
O8 Cl2 O10 109.2(4) . . ?
O9 Cl2 O7 107.6(3) . . ?
O10 Cl2 O7 109.8(4) . . ?
O10 Cl2 O9 108.7(5) . . ?
O5 Cl1 O4 106.3(7) . . ?
O5 Cl1 O3 119.6(7) . . ?
O5 Cl1 O6 118.3(9) . . ?
O3 Cl1 O4 119.2(8) . . ?
O6 Cl1 O4 92.8(8) . . ?
O6 Cl1 O3 97.8(9) . . ?
C5 N1 Ru1 115.0(3) . . ?
C1 N1 Ru1 126.9(4) . . ?
C1 N1 C5 118.1(4) . . ?
C6 N2 Ru1 113.9(3) . . ?
C6 N2 C7 120.0(4) . . ?
C7 N2 Ru1 126.0(3) . . ?
C9 N3 Ru2 126.7(3) . . ?
C10 N3 Ru2 114.0(3) . . ?
C10 N3 C9 119.2(4) . . ?
C11 N4 Ru2 115.4(3) . . ?
C15 N4 Ru2 126.3(4) . . ?
C15 N4 C11 118.3(5) . . ?
N2 C6 H6 120.4 . . ?
N2 C6 C5 119.2(4) . . ?
C5 C6 H6 120.4 . . ?
C53 C48 P2 120.9(4) . . ?
C49 C48 P2 119.4(4) . . ?
C49 C48 C53 118.9(5) . . ?
C23 C18 P1 121.1(4) . . ?
C19 C18 P1 120.8(4) . . ?
C19 C18 C23 118.0(5) . . ?
N1 C5 C6 115.4(4) . . ?
N1 C5 C4 121.6(5) . . ?
C4 C5 C6 122.9(5) . . ?
C24 C29 H29 119.5 . . ?
C28 C29 H29 119.5 . . ?
C28 C29 C24 121.0(5) . . ?
C77 C72 P4 121.6(4) . . ?
C73 C72 P4 120.1(4) . . ?
C73 C72 C77 118.3(5) . . ?
C29 C24 P1 117.4(4) . . ?
C29 C24 C25 118.0(5) . . ?
C25 C24 P1 124.4(4) . . ?
C29 C28 H28 119.9 . . ?
C27 C28 C29 120.2(6) . . ?
C27 C28 H28 119.9 . . ?
C85 C84 P4 119.6(4) . . ?
C85 C84 C89 117.9(5) . . ?
C89 C84 P4 122.1(5) . . ?
C71 C66 P3 120.6(4) . . ?
C71 C66 C67 118.3(5) . . ?
C67 C66 P3 120.7(4) . . ?
C43 C42 P2 126.5(4) . . ?
C43 C42 C47 118.3(5) . . ?
C47 C42 P2 115.2(4) . . ?
C37 C36 P2 119.1(4) . . ?
C41 C36 P2 122.5(4) . . ?
C41 C36 C37 118.4(5) . . ?
C72 C77 H77 120.3 . . ?
C76 C77 C72 119.4(5) . . ?
C76 C77 H77 120.3 . . ?
C54 C55 H55 119.0 . . ?
C56 C55 H55 119.0 . . ?
C56 C55 C54 121.9(6) . . ?
N3 C9 H9A 108.5 . . ?
N3 C9 H9B 108.5 . . ?
N3 C9 C8 115.2(4) . . ?
H9A C9 H9B 107.5 . . ?
C8 C9 H9A 108.5 . . ?
C8 C9 H9B 108.5 . . ?
C55 C54 P3 116.8(4) . . ?
C55 C54 C59 117.9(5) . . ?
C59 C54 P3 125.2(4) . . ?
C78 C79 H79 119.7 . . ?
C80 C79 H79 119.7 . . ?
C80 C79 C78 120.6(5) . . ?
C35 C30 P1 120.5(4) . . ?
C31 C30 P1 121.1(4) . . ?
C31 C30 C35 118.1(5) . . ?
C65 C60 P3 120.9(4) . . ?
C61 C60 P3 120.1(5) . . ?
C61 C60 C65 119.0(5) . . ?
O1 C16 Ru1 179.2(5) . . ?
N2 C7 H7A 108.6 . . ?
N2 C7 H7B 108.6 . . ?
N2 C7 C8 114.6(4) . . ?
H7A C7 H7B 107.6 . . ?
C8 C7 H7A 108.6 . . ?
C8 C7 H7B 108.6 . . ?
C48 C53 H53 119.6 . . ?
C52 C53 C48 120.7(6) . . ?
C52 C53 H53 119.6 . . ?
C22 C21 H21 120.7 . . ?
C20 C21 H21 120.7 . . ?
C20 C21 C22 118.6(6) . . ?
C3 C2 H2 119.9 . . ?
C3 C2 C1 120.2(5) . . ?
C1 C2 H2 119.9 . . ?
C42 C43 H43 120.1 . . ?
C42 C43 C44 119.7(6) . . ?
C44 C43 H43 120.1 . . ?
N4 C11 C10 115.3(4) . . ?
N4 C11 C12 122.1(5) . . ?
C12 C11 C10 122.5(5) . . ?
N3 C10 C11 119.2(5) . . ?
N3 C10 H10 120.4 . . ?
C11 C10 H10 120.4 . . ?
C9 C8 H8A 109.3 . . ?
C9 C8 H8B 109.3 . . ?
C7 C8 C9 111.6(4) . . ?
C7 C8 H8A 109.3 . . ?
C7 C8 H8B 109.3 . . ?
H8A C8 H8B 108.0 . . ?
C73 C74 H74 120.5 . . ?
C75 C74 H74 120.5 . . ?
C75 C74 C73 119.1(6) . . ?
C2 C3 H3 120.9 . . ?
C4 C3 C2 118.2(5) . . ?
C4 C3 H3 120.9 . . ?
C66 C71 H71 120.1 . . ?
C66 C71 C70 119.9(7) . . ?
C70 C71 H71 120.1 . . ?
C36 C37 H37 119.0 . . ?
C38 C37 C36 121.9(6) . . ?
C38 C37 H37 119.0 . . ?
C5 C4 H4 119.9 . . ?
C3 C4 C5 120.3(5) . . ?
C3 C4 H4 119.9 . . ?
C24 C25 H25 120.1 . . ?
C24 C25 C26 119.9(6) . . ?
C26 C25 H25 120.1 . . ?
N1 C1 C2 121.5(5) . . ?
N1 C1 H1 119.2 . . ?
C2 C1 H1 119.2 . . ?
C72 C73 H73 119.5 . . ?
C74 C73 C72 120.9(5) . . ?
C74 C73 H73 119.5 . . ?
O2 C17 Ru2 175.7(5) . . ?
C18 C23 H23 120.0 . . ?
C22 C23 C18 119.9(6) . . ?
C22 C23 H23 120.0 . . ?
C84 C85 H85 119.2 . . ?
C86 C85 C84 121.6(6) . . ?
C86 C85 H85 119.2 . . ?
C79 C78 P4 118.5(4) . . ?
C83 C78 P4 122.9(4) . . ?
C83 C78 C79 118.4(5) . . ?
C21 C22 C23 120.8(6) . . ?
C21 C22 H22 119.6 . . ?
C23 C22 H22 119.6 . . ?
N4 C15 H15 118.9 . . ?
N4 C15 C14 122.1(6) . . ?
C14 C15 H15 118.9 . . ?
C48 C49 H49 119.7 . . ?
C48 C49 C50 120.7(6) . . ?
C50 C49 H49 119.7 . . ?
C45 C46 H46 119.6 . . ?
C45 C46 C47 120.8(6) . . ?
C47 C46 H46 119.6 . . ?
C84 C89 H89 119.8 . . ?
C88 C89 C84 120.5(7) . . ?
C88 C89 H89 119.8 . . ?
C49 C50 H50 120.2 . . ?
C49 C50 C51 119.7(6) . . ?
C51 C50 H50 120.2 . . ?
C55 C56 H56 120.5 . . ?
C57 C56 C55 119.1(6) . . ?
C57 C56 H56 120.5 . . ?
C18 C19 H19 119.5 . . ?
C20 C19 C18 121.1(6) . . ?
C20 C19 H19 119.5 . . ?
C79 C80 H80 120.1 . . ?
C81 C80 C79 119.8(6) . . ?
C81 C80 H80 120.1 . . ?
C78 C83 H83 119.7 . . ?
C78 C83 C82 120.6(6) . . ?
C82 C83 H83 119.7 . . ?
C74 C75 H75 119.3 . . ?
C74 C75 C76 121.4(6) . . ?
C76 C75 H75 119.3 . . ?
C37 C38 H38 120.7 . . ?
C39 C38 C37 118.6(7) . . ?
C39 C38 H38 120.7 . . ?
C66 C67 H67 119.5 . . ?
C68 C67 C66 121.0(6) . . ?
C68 C67 H67 119.5 . . ?
C11 C12 H12 120.7 . . ?
C13 C12 C11 118.5(6) . . ?
C13 C12 H12 120.7 . . ?
C77 C76 H76 119.6 . . ?
C75 C76 C77 120.8(6) . . ?
C75 C76 H76 119.6 . . ?
C46 C45 H45 120.3 . . ?
C46 C45 C44 119.5(6) . . ?
C44 C45 H45 120.3 . . ?
C60 C65 H65 120.3 . . ?
C60 C65 C64 119.4(7) . . ?
C64 C65 H65 120.3 . . ?
C42 C47 H47 119.6 . . ?
C46 C47 C42 120.9(6) . . ?
C46 C47 H47 119.6 . . ?
C50 C51 H51 120.1 . . ?
C52 C51 C50 119.7(6) . . ?
C52 C51 H51 120.1 . . ?
C60 C61 H61 120.0 . . ?
C60 C61 C62 120.1(7) . . ?
C62 C61 H61 120.0 . . ?
C15 C14 H14 120.3 . . ?
C13 C14 C15 119.3(6) . . ?
C13 C14 H14 120.3 . . ?
C36 C41 H41 120.0 . . ?
C36 C41 C40 120.0(6) . . ?
C40 C41 H41 120.0 . . ?
C12 C13 H13 120.3 . . ?
C14 C13 C12 119.5(6) . . ?
C14 C13 H13 120.3 . . ?
C64 C63 H63 119.9 . . ?
C64 C63 C62 120.1(7) . . ?
C62 C63 H63 119.9 . . ?
C21 C20 C19 121.6(6) . . ?
C21 C20 H20 119.2 . . ?
C19 C20 H20 119.2 . . ?
C28 C27 H27 120.1 . . ?
C26 C27 C28 119.8(6) . . ?
C26 C27 H27 120.1 . . ?
C71 C70 H70 120.0 . . ?
C69 C70 C71 120.0(7) . . ?
C69 C70 H70 120.0 . . ?
C65 C64 H64 119.5 . . ?
C63 C64 C65 121.0(7) . . ?
C63 C64 H64 119.5 . . ?
C53 C52 H52 119.8 . . ?
C51 C52 C53 120.3(6) . . ?
C51 C52 H52 119.8 . . ?
C80 C81 H81 119.9 . . ?
C82 C81 C80 120.3(6) . . ?
C82 C81 H81 119.9 . . ?
C35 C34 H34 120.2 . . ?
C35 C34 C33 119.6(7) . . ?
C33 C34 H34 120.2 . . ?
C54 C59 H59 120.0 . . ?
C58 C59 C54 120.1(7) . . ?
C58 C59 H59 120.0 . . ?
C67 C68 H68 120.2 . . ?
C69 C68 C67 119.7(7) . . ?
C69 C68 H68 120.2 . . ?
C30 C35 H35 119.3 . . ?
C34 C35 C30 121.3(6) . . ?
C34 C35 H35 119.3 . . ?
C34 C33 H33 119.6 . . ?
C32 C33 C34 120.7(6) . . ?
C32 C33 H33 119.6 . . ?
C83 C82 H82 119.9 . . ?
C81 C82 C83 120.3(6) . . ?
C81 C82 H82 119.9 . . ?
C30 C31 H31 119.6 . . ?
C30 C31 C32 120.7(6) . . ?
C32 C31 H31 119.6 . . ?
C25 C26 H26 119.5 . . ?
C27 C26 C25 121.0(6) . . ?
C27 C26 H26 119.5 . . ?
C56 C57 H57 119.6 . . ?
C56 C57 C58 120.8(6) . . ?
C58 C57 H57 119.6 . . ?
C59 C58 H58 119.9 . . ?
C57 C58 C59 120.2(7) . . ?
C57 C58 H58 119.9 . . ?
C85 C86 H86 120.5 . . ?
C87 C86 C85 118.9(7) . . ?
C87 C86 H86 120.5 . . ?
C70 C69 H69 119.5 . . ?
C68 C69 C70 121.1(6) . . ?
C68 C69 H69 119.5 . . ?
C43 C44 H44 119.6 . . ?
C45 C44 C43 120.8(6) . . ?
C45 C44 H44 119.6 . . ?
C38 C39 H39 119.0 . . ?
C38 C39 C40 122.0(7) . . ?
C40 C39 H39 119.0 . . ?
C86 C87 H87 119.5 . . ?
C88 C87 C86 121.0(7) . . ?
C88 C87 H87 119.5 . . ?
C89 C88 H88 120.0 . . ?
C87 C88 C89 120.1(7) . . ?
C87 C88 H88 120.0 . . ?
C33 C32 C31 119.5(7) . . ?
C33 C32 H32 120.3 . . ?
C31 C32 H32 120.3 . . ?
C61 C62 H62 119.8 . . ?
C63 C62 C61 120.4(7) . . ?
C63 C62 H62 119.8 . . ?
C41 C40 H40 120.5 . . ?
C39 C40 C41 119.0(7) . . ?
C39 C40 H40 120.5 . . ?

loop_
_geom_bond_atom_site_label_1
_geom_bond_atom_site_label_2
_geom_bond_distance
_geom_bond_site_symmetry_2
_geom_bond_publ_flag
Ru2 P4 2.3837(13) . ?
Ru2 P3 2.3536(13) . ?
Ru2 N3 2.180(4) . ?
Ru2 N4 2.137(4) . ?
Ru2 C17 1.837(6) . ?
Ru2 H 1.501(15) . ?
Ru1 P2 2.3443(13) . ?
Ru1 P1 2.3588(13) . ?
Ru1 N1 2.122(4) . ?
Ru1 N2 2.185(4) . ?
Ru1 C16 1.851(5) . ?
Ru1 HA 1.501(15) . ?
P2 C48 1.825(5) . ?
P2 C42 1.835(5) . ?
P2 C36 1.833(5) . ?
P1 C18 1.840(5) . ?
P1 C24 1.825(5) . ?
P1 C30 1.823(5) . ?
P4 C72 1.842(5) . ?
P4 C84 1.833(5) . ?
P4 C78 1.839(5) . ?
P3 C66 1.820(5) . ?
P3 C54 1.824(5) . ?
P3 C60 1.833(5) . ?
Cl2 O8 1.392(5) . ?
Cl2 O7 1.417(5) . ?
Cl2 O9 1.404(5) . ?
Cl2 O10 1.397(6) . ?
Cl1 O5 1.315(10) . ?
Cl1 O4 1.433(13) . ?
Cl1 O3 1.364(13) . ?
Cl1 O6 1.339(17) . ?
N1 C5 1.363(6) . ?
N1 C1 1.344(6) . ?
N2 C6 1.284(6) . ?
N2 C7 1.469(6) . ?
N3 C9 1.483(6) . ?
N3 C10 1.296(6) . ?
N4 C11 1.354(7) . ?
N4 C15 1.340(6) . ?
O1 C16 1.135(6) . ?
O2 C17 1.156(6) . ?
C6 H6 0.9300 . ?
C6 C5 1.447(7) . ?
C48 C53 1.390(7) . ?
C48 C49 1.386(7) . ?
C18 C23 1.393(7) . ?
C18 C19 1.378(7) . ?
C5 C4 1.378(7) . ?
C29 H29 0.9300 . ?
C29 C24 1.385(7) . ?
C29 C28 1.379(7) . ?
C72 C77 1.396(7) . ?
C72 C73 1.396(7) . ?
C24 C25 1.386(7) . ?
C28 H28 0.9300 . ?
C28 C27 1.365(9) . ?
C84 C85 1.382(8) . ?
C84 C89 1.391(8) . ?
C66 C71 1.389(8) . ?
C66 C67 1.416(8) . ?
C42 C43 1.372(8) . ?
C42 C47 1.397(7) . ?
C36 C37 1.379(8) . ?
C36 C41 1.379(8) . ?
C77 H77 0.9300 . ?
C77 C76 1.376(7) . ?
C55 H55 0.9300 . ?
C55 C54 1.391(7) . ?
C55 C56 1.383(8) . ?
C9 H9A 0.9700 . ?
C9 H9B 0.9700 . ?
C9 C8 1.525(6) . ?
C54 C59 1.402(8) . ?
C79 H79 0.9300 . ?
C79 C78 1.394(7) . ?
C79 C80 1.376(7) . ?
C30 C35 1.390(7) . ?
C30 C31 1.383(8) . ?
C60 C65 1.397(8) . ?
C60 C61 1.377(8) . ?
C7 H7A 0.9700 . ?
C7 H7B 0.9700 . ?
C7 C8 1.521(7) . ?
C53 H53 0.9300 . ?
C53 C52 1.385(8) . ?
C21 H21 0.9300 . ?
C21 C22 1.376(9) . ?
C21 C20 1.357(9) . ?
C2 H2 0.9300 . ?
C2 C3 1.376(9) . ?
C2 C1 1.385(8) . ?
C43 H43 0.9300 . ?
C43 C44 1.407(8) . ?
C11 C10 1.446(7) . ?
C11 C12 1.381(7) . ?
C10 H10 0.9300 . ?
C8 H8A 0.9700 . ?
C8 H8B 0.9700 . ?
C74 H74 0.9300 . ?
C74 C73 1.391(8) . ?
C74 C75 1.347(9) . ?
C3 H3 0.9300 . ?
C3 C4 1.365(8) . ?
C71 H71 0.9300 . ?
C71 C70 1.389(8) . ?
C37 H37 0.9300 . ?
C37 C38 1.373(8) . ?
C4 H4 0.9300 . ?
C25 H25 0.9300 . ?
C25 C26 1.392(9) . ?
C1 H1 0.9300 . ?
C73 H73 0.9300 . ?
C23 H23 0.9300 . ?
C23 C22 1.391(8) . ?
C85 H85 0.9300 . ?
C85 C86 1.381(8) . ?
C78 C83 1.370(8) . ?
C22 H22 0.9300 . ?
C15 H15 0.9300 . ?
C15 C14 1.377(8) . ?
C49 H49 0.9300 . ?
C49 C50 1.387(8) . ?
C46 H46 0.9300 . ?
C46 C45 1.356(9) . ?
C46 C47 1.373(8) . ?
C89 H89 0.9300 . ?
C89 C88 1.387(9) . ?
C50 H50 0.9300 . ?
C50 C51 1.400(10) . ?
C56 H56 0.9300 . ?
C56 C57 1.373(10) . ?
C19 H19 0.9300 . ?
C19 C20 1.368(8) . ?
C80 H80 0.9300 . ?
C80 C81 1.369(9) . ?
C83 H83 0.9300 . ?
C83 C82 1.386(8) . ?
C75 H75 0.9300 . ?
C75 C76 1.366(9) . ?
C38 H38 0.9300 . ?
C38 C39 1.342(11) . ?
C67 H67 0.9300 . ?
C67 C68 1.374(8) . ?
C12 H12 0.9300 . ?
C12 C13 1.380(9) . ?
C76 H76 0.9300 . ?
C45 H45 0.9300 . ?
C45 C44 1.365(9) . ?
C65 H65 0.9300 . ?
C65 C64 1.408(9) . ?
C47 H47 0.9300 . ?
C51 H51 0.9300 . ?
C51 C52 1.371(9) . ?
C61 H61 0.9300 . ?
C61 C62 1.410(9) . ?
C14 H14 0.9300 . ?
C14 C13 1.368(9) . ?
C41 H41 0.9300 . ?
C41 C40 1.387(9) . ?
C13 H13 0.9300 . ?
C63 H63 0.9300 . ?
C63 C64 1.352(11) . ?
C63 C62 1.362(11) . ?
C20 H20 0.9300 . ?
C27 H27 0.9300 . ?
C27 C26 1.350(10) . ?
C70 H70 0.9300 . ?
C70 C69 1.389(11) . ?
C64 H64 0.9300 . ?
C52 H52 0.9300 . ?
C81 H81 0.9300 . ?
C81 C82 1.360(10) . ?
C34 H34 0.9300 . ?
C34 C35 1.372(8) . ?
C34 C33 1.374(10) . ?
C59 H59 0.9300 . ?
C59 C58 1.390(9) . ?
C68 H68 0.9300 . ?
C68 C69 1.356(11) . ?
C35 H35 0.9300 . ?
C33 H33 0.9300 . ?
C33 C32 1.367(11) . ?
C82 H82 0.9300 . ?
C31 H31 0.9300 . ?
C31 C32 1.393(9) . ?
C26 H26 0.9300 . ?
C57 H57 0.9300 . ?
C57 C58 1.377(10) . ?
C58 H58 0.9300 . ?
C86 H86 0.9300 . ?
C86 C87 1.376(11) . ?
C69 H69 0.9300 . ?
C44 H44 0.9300 . ?
C39 H39 0.9300 . ?
C39 C40 1.374(12) . ?
C87 H87 0.9300 . ?
C87 C88 1.354(11) . ?
C88 H88 0.9300 . ?
C32 H32 0.9300 . ?
C62 H62 0.9300 . ?
C40 H40 0.9300 . ?

loop_
_geom_torsion_atom_site_label_1
_geom_torsion_atom_site_label_2
_geom_torsion_atom_site_label_3
_geom_torsion_atom_site_label_4
_geom_torsion
_geom_torsion_site_symmetry_1
_geom_torsion_site_symmetry_2
_geom_torsion_site_symmetry_3
_geom_torsion_site_symmetry_4
_geom_torsion_publ_flag
Ru2 P4 C72 C77 -12.6(4) . . . . ?
Ru2 P4 C72 C73 169.1(3) . . . . ?
Ru2 P4 C84 C85 -86.8(5) . . . . ?
Ru2 P4 C84 C89 85.5(5) . . . . ?
Ru2 P4 C78 C79 36.8(5) . . . . ?
Ru2 P4 C78 C83 -148.8(5) . . . . ?
Ru2 P3 C66 C71 -101.9(4) . . . . ?
Ru2 P3 C66 C67 70.5(4) . . . . ?
Ru2 P3 C54 C55 61.2(5) . . . . ?
Ru2 P3 C54 C59 -114.4(5) . . . . ?
Ru2 P3 C60 C65 31.1(5) . . . . ?
Ru2 P3 C60 C61 -150.8(4) . . . . ?
Ru2 N3 C9 C8 150.1(3) . . . . ?
Ru2 N3 C10 C11 -2.2(6) . . . . ?
Ru2 N4 C11 C10 2.2(6) . . . . ?
Ru2 N4 C11 C12 -178.8(4) . . . . ?
Ru2 N4 C15 C14 179.6(4) . . . . ?
Ru1 P2 C48 C53 74.7(4) . . . . ?
Ru1 P2 C48 C49 -94.5(4) . . . . ?
Ru1 P2 C42 C43 -119.1(5) . . . . ?
Ru1 P2 C42 C47 61.4(5) . . . . ?
Ru1 P2 C36 C37 -167.8(4) . . . . ?
Ru1 P2 C36 C41 11.9(6) . . . . ?
Ru1 P1 C18 C23 155.6(4) . . . . ?
Ru1 P1 C18 C19 -28.0(5) . . . . ?
Ru1 P1 C24 C29 -48.8(4) . . . . ?
Ru1 P1 C24 C25 136.1(4) . . . . ?
Ru1 P1 C30 C35 -70.4(5) . . . . ?
Ru1 P1 C30 C31 103.9(5) . . . . ?
Ru1 N1 C5 C6 5.8(5) . . . . ?
Ru1 N1 C5 C4 -177.9(4) . . . . ?
Ru1 N1 C1 C2 179.0(4) . . . . ?
Ru1 N2 C6 C5 0.2(6) . . . . ?
Ru1 N2 C7 C8 150.3(3) . . . . ?
P2 C48 C53 C52 -170.6(4) . . . . ?
P2 C48 C49 C50 169.4(5) . . . . ?
P2 C42 C43 C44 -177.8(5) . . . . ?
P2 C42 C47 C46 176.9(5) . . . . ?
P2 C36 C37 C38 177.9(5) . . . . ?
P2 C36 C41 C40 -176.1(6) . . . . ?
P1 C18 C23 C22 177.6(4) . . . . ?
P1 C18 C19 C20 -176.6(5) . . . . ?
P1 C24 C25 C26 173.2(5) . . . . ?
P1 C30 C35 C34 173.4(5) . . . . ?
P1 C30 C31 C32 -172.9(6) . . . . ?
P4 C72 C77 C76 -176.8(4) . . . . ?
P4 C72 C73 C74 178.9(4) . . . . ?
P4 C84 C85 C86 172.5(5) . . . . ?
P4 C84 C89 C88 -174.0(5) . . . . ?
P4 C78 C83 C82 -176.0(5) . . . . ?
P3 C66 C71 C70 171.8(5) . . . . ?
P3 C66 C67 C68 -172.9(4) . . . . ?
P3 C54 C59 C58 172.9(6) . . . . ?
P3 C60 C65 C64 -180.0(5) . . . . ?
P3 C60 C61 C62 179.3(5) . . . . ?
N1 C5 C4 C3 -0.7(8) . . . . ?
N2 C6 C5 N1 -4.1(7) . . . . ?
N2 C6 C5 C4 179.7(5) . . . . ?
N2 C7 C8 C9 -169.3(4) . . . . ?
N3 C9 C8 C7 -169.8(4) . . . . ?
N4 C11 C10 N3 0.1(7) . . . . ?
N4 C11 C12 C13 0.0(9) . . . . ?
N4 C15 C14 C13 -1.5(9) . . . . ?
C6 N2 C7 C8 -24.0(6) . . . . ?
C6 C5 C4 C3 175.3(5) . . . . ?
C48 P2 C42 C43 8.1(6) . . . . ?
C48 P2 C42 C47 -171.4(4) . . . . ?
C48 P2 C36 C37 67.4(5) . . . . ?
C48 P2 C36 C41 -112.9(5) . . . . ?
C48 C53 C52 C51 1.5(9) . . . . ?
C48 C49 C50 C51 1.3(10) . . . . ?
C18 P1 C24 C29 77.4(4) . . . . ?
C18 P1 C24 C25 -97.7(5) . . . . ?
C18 P1 C30 C35 164.9(4) . . . . ?
C18 P1 C30 C31 -20.8(6) . . . . ?
C18 C23 C22 C21 -1.1(9) . . . . ?
C18 C19 C20 C21 -1.2(10) . . . . ?
C5 N1 C1 C2 -1.1(7) . . . . ?
C29 C24 C25 C26 -1.8(9) . . . . ?
C29 C28 C27 C26 -1.0(10) . . . . ?
C72 P4 C84 C85 42.1(5) . . . . ?
C72 P4 C84 C89 -145.6(5) . . . . ?
C72 P4 C78 C79 -94.7(5) . . . . ?
C72 P4 C78 C83 79.8(5) . . . . ?
C72 C77 C76 C75 -2.3(8) . . . . ?
C24 P1 C18 C23 27.1(5) . . . . ?
C24 P1 C18 C19 -156.5(4) . . . . ?
C24 P1 C30 C35 60.3(5) . . . . ?
C24 P1 C30 C31 -125.4(5) . . . . ?
C24 C29 C28 C27 -1.5(9) . . . . ?
C24 C25 C26 C27 -0.6(11) . . . . ?
C28 C29 C24 P1 -172.5(4) . . . . ?
C28 C29 C24 C25 2.9(8) . . . . ?
C28 C27 C26 C25 2.1(11) . . . . ?
C84 P4 C72 C77 -135.6(4) . . . . ?
C84 P4 C72 C73 46.1(4) . . . . ?
C84 P4 C78 C79 160.9(4) . . . . ?
C84 P4 C78 C83 -24.7(6) . . . . ?
C84 C85 C86 C87 1.8(11) . . . . ?
C84 C89 C88 C87 1.4(11) . . . . ?
C66 P3 C54 C55 -172.0(4) . . . . ?
C66 P3 C54 C59 12.5(6) . . . . ?
C66 P3 C60 C65 -95.3(5) . . . . ?
C66 P3 C60 C61 82.8(5) . . . . ?
C66 C71 C70 C69 0.2(10) . . . . ?
C66 C67 C68 C69 2.0(9) . . . . ?
C42 P2 C48 C53 -54.3(5) . . . . ?
C42 P2 C48 C49 136.5(4) . . . . ?
C42 P2 C36 C37 -43.3(5) . . . . ?
C42 P2 C36 C41 136.4(5) . . . . ?
C42 C43 C44 C45 -0.1(11) . . . . ?
C36 P2 C48 C53 -157.4(4) . . . . ?
C36 P2 C48 C49 33.4(5) . . . . ?
C36 P2 C42 C43 115.2(5) . . . . ?
C36 P2 C42 C47 -64.3(5) . . . . ?
C36 C37 C38 C39 -1.3(11) . . . . ?
C36 C41 C40 C39 -2.4(14) . . . . ?
C77 C72 C73 C74 0.6(7) . . . . ?
C55 C54 C59 C58 -2.7(10) . . . . ?
C55 C56 C57 C58 -2.7(11) . . . . ?
C9 N3 C10 C11 179.2(5) . . . . ?
C54 P3 C66 C71 132.8(4) . . . . ?
C54 P3 C66 C67 -54.9(5) . . . . ?
C54 P3 C60 C65 153.4(5) . . . . ?
C54 P3 C60 C61 -28.4(5) . . . . ?
C54 C55 C56 C57 3.0(9) . . . . ?
C54 C59 C58 C57 3.0(12) . . . . ?
C79 C78 C83 C82 -1.5(10) . . . . ?
C79 C80 C81 C82 -1.7(12) . . . . ?
C30 P1 C18 C23 -80.7(4) . . . . ?
C30 P1 C18 C19 95.7(5) . . . . ?
C30 P1 C24 C29 -176.4(4) . . . . ?
C30 P1 C24 C25 8.5(5) . . . . ?
C30 C31 C32 C33 -0.5(12) . . . . ?
C60 P3 C66 C71 25.9(5) . . . . ?
C60 P3 C66 C67 -161.8(4) . . . . ?
C60 P3 C54 C55 -64.2(5) . . . . ?
C60 P3 C54 C59 120.2(5) . . . . ?
C60 C65 C64 C63 -0.3(11) . . . . ?
C60 C61 C62 C63 1.6(11) . . . . ?
C7 N2 C6 C5 175.2(4) . . . . ?
C53 C48 C49 C50 0.0(8) . . . . ?
C2 C3 C4 C5 -1.9(8) . . . . ?
C43 C42 C47 C46 -2.7(9) . . . . ?
C11 N4 C15 C14 -0.5(8) . . . . ?
C11 C12 C13 C14 -2.0(10) . . . . ?
C10 N3 C9 C8 -31.5(7) . . . . ?
C10 C11 C12 C13 178.9(6) . . . . ?
C74 C75 C76 C77 1.0(9) . . . . ?
C3 C2 C1 N1 -1.5(8) . . . . ?
C71 C66 C67 C68 -0.4(8) . . . . ?
C71 C70 C69 C68 1.4(11) . . . . ?
C37 C36 C41 C40 3.6(10) . . . . ?
C37 C38 C39 C40 2.6(15) . . . . ?
C1 N1 C5 C6 -174.1(4) . . . . ?
C1 N1 C5 C4 2.2(7) . . . . ?
C1 C2 C3 C4 3.0(9) . . . . ?
C73 C72 C77 C76 1.5(7) . . . . ?
C73 C74 C75 C76 1.1(8) . . . . ?
C23 C18 C19 C20 0.0(9) . . . . ?
C85 C84 C89 C88 -1.5(9) . . . . ?
C85 C86 C87 C88 -1.8(13) . . . . ?
C78 P4 C72 C77 116.4(4) . . . . ?
C78 P4 C72 C73 -61.9(4) . . . . ?
C78 P4 C84 C85 146.0(4) . . . . ?
C78 P4 C84 C89 -41.7(5) . . . . ?
C78 C79 C80 C81 0.9(10) . . . . ?
C78 C83 C82 C81 0.8(12) . . . . ?
C22 C21 C20 C19 1.1(10) . . . . ?
C15 N4 C11 C10 -177.7(5) . . . . ?
C15 N4 C11 C12 1.2(8) . . . . ?
C15 C14 C13 C12 2.7(10) . . . . ?
C49 C48 C53 C52 -1.3(8) . . . . ?
C49 C50 C51 C52 -1.1(10) . . . . ?
C46 C45 C44 C43 -0.6(12) . . . . ?
C89 C84 C85 C86 -0.1(9) . . . . ?
C50 C51 C52 C53 -0.3(10) . . . . ?
C56 C55 C54 P3 -176.2(5) . . . . ?
C56 C55 C54 C59 -0.3(9) . . . . ?
C56 C57 C58 C59 -0.3(12) . . . . ?
C19 C18 C23 C22 1.1(8) . . . . ?
C80 C79 C78 P4 175.4(5) . . . . ?
C80 C79 C78 C83 0.7(9) . . . . ?
C80 C81 C82 C83 0.8(13) . . . . ?
C75 C74 C73 C72 -1.9(8) . . . . ?
C38 C39 C40 C41 -0.8(16) . . . . ?
C67 C66 C71 C70 -0.7(8) . . . . ?
C67 C68 C69 C70 -2.5(11) . . . . ?
C12 C11 C10 N3 -178.9(5) . . . . ?
C45 C46 C47 C42 2.0(10) . . . . ?
C65 C60 C61 C62 -2.5(10) . . . . ?
C47 C42 C43 C44 1.7(9) . . . . ?
C47 C46 C45 C44 -0.3(11) . . . . ?
C61 C60 C65 C64 1.9(9) . . . . ?
C41 C36 C37 C38 -1.8(9) . . . . ?
C20 C21 C22 C23 0.0(10) . . . . ?
C64 C63 C62 C61 0.0(12) . . . . ?
C34 C33 C32 C31 -1.1(13) . . . . ?
C35 C30 C31 C32 1.6(10) . . . . ?
C35 C34 C33 C32 1.6(12) . . . . ?
C33 C34 C35 C30 -0.4(10) . . . . ?
C31 C30 C35 C34 -1.1(9) . . . . ?
C86 C87 C88 C89 0.3(13) . . . . ?
C62 C63 C64 C65 -0.7(12) . . . . ?

loop_
_smtbx_masks_void_nr
_smtbx_masks_void_average_x
_smtbx_masks_void_average_y
_smtbx_masks_void_average_z
_smtbx_masks_void_volume
_smtbx_masks_void_count_electrons
_smtbx_masks_void_content
1 -0.100 -0.237 0.169 222.6 33.3 '2 BENZENE'
2 0.100 0.237 0.831 222.6 33.2 '2 BENZENE'
3 0.100 0.263 0.331 222.6 33.3 '2 BENZENE'
4 -0.100 0.737 0.669 222.6 33.2 '2 BENZENE'
